data_1554634
loop_
_publ_author_name
'Lu, Guang-Zhao'
'Wu, Ruixia'
'Liu, Liang'
'Zhou, Liang'
'Zheng, You-Xuan'
'Zhang, Wen-Wei'
'Zuo, Jing-Lin'
'Zhang, Hongjie'

_publ_section_title
;
 A series of red iridium(iii) complexes using flexible dithiocarbamate
 derivatives as ancillary ligands for highly efficient phosphorescent
 OLEDs
;
_journal_issue 5
_journal_name_full 'Materials Chemistry Frontiers'
_journal_page_first 860
_journal_paper_doi 10.1039/C9QM00088G
_journal_volume 3
_journal_year 2019
_chemical_formula_sum 'C45 H28 F6 Ir N3 S2'
_chemical_formula_weight 981.02
_space_group_crystal_system monoclinic
_space_group_IT_number 14
_space_group_name_Hall '-P 2ybc'
_space_group_name_H-M_alt 'P 1 21/c 1'
_atom_sites_solution_hydrogens geom
_audit_creation_method SHELXL-2016/6
_audit_update_record
;
2018-03-26 deposited with the CCDC.	2019-03-19 downloaded from the CCDC.
;
_cell_angle_alpha 90
_cell_angle_beta 97.559(2)
_cell_angle_gamma 90
_cell_formula_units_Z 4
_cell_length_a 15.5226(15)
_cell_length_b 12.6925(12)
_cell_length_c 20.610(2)
_cell_measurement_reflns_used 4582
_cell_measurement_temperature 296(2)
_cell_measurement_theta_max 26.12
_cell_measurement_theta_min 2.34
_cell_volume 4025.3(7)
_computing_structure_refinement 'SHELXL-2016/6 (Sheldrick, 2016)'
_computing_structure_solution 'SHELXT 2014/4 (Sheldrick, 2014)'
_diffrn_ambient_temperature 296(2)
_diffrn_measured_fraction_theta_full 0.999
_diffrn_measured_fraction_theta_max 0.999
_diffrn_measurement_device_type 'CCD area detector'
_diffrn_measurement_method 'phi and omega scans'
_diffrn_radiation_type MoK\a
_diffrn_radiation_wavelength 0.71073
_diffrn_reflns_av_R_equivalents 0.0292
_diffrn_reflns_av_unetI/netI 0.0305
_diffrn_reflns_Laue_measured_fraction_full 0.999
_diffrn_reflns_Laue_measured_fraction_max 0.999
_diffrn_reflns_limit_h_max 18
_diffrn_reflns_limit_h_min -18
_diffrn_reflns_limit_k_max 15
_diffrn_reflns_limit_k_min -12
_diffrn_reflns_limit_l_max 24
_diffrn_reflns_limit_l_min -24
_diffrn_reflns_number 22112
_diffrn_reflns_point_group_measured_fraction_full 0.999
_diffrn_reflns_point_group_measured_fraction_max 0.999
_diffrn_reflns_theta_full 25.009
_diffrn_reflns_theta_max 25.009
_diffrn_reflns_theta_min 1.323
_exptl_absorpt_coefficient_mu 3.485
_exptl_absorpt_correction_T_max 0.7248
_exptl_absorpt_correction_T_min 0.5842
_exptl_absorpt_correction_type multi-scan
_exptl_absorpt_process_details sadabs
_exptl_crystal_density_diffrn 1.619
_exptl_crystal_F_000 1928
_exptl_crystal_size_max 0.240
_exptl_crystal_size_mid 0.220
_exptl_crystal_size_min 0.190
_refine_diff_density_max 1.228
_refine_diff_density_min -0.673
_refine_diff_density_rms 0.098
_refine_ls_extinction_method none
_refine_ls_goodness_of_fit_ref 1.033
_refine_ls_hydrogen_treatment constr
_refine_ls_matrix_type full
_refine_ls_number_parameters 599
_refine_ls_number_reflns 7096
_refine_ls_number_restraints 91
_refine_ls_restrained_S_all 1.061
_refine_ls_R_factor_all 0.0360
_refine_ls_R_factor_gt 0.0303
_refine_ls_shift/su_max 0.015
_refine_ls_shift/su_mean 0.001
_refine_ls_structure_factor_coef Fsqd
_refine_ls_weighting_details 'w=1/[\s^2^(Fo^2^)+(0.0405P)^2^+7.7694P] where P=(Fo^2^+2Fc^2^)/3'
_refine_ls_weighting_scheme calc
_refine_ls_wR_factor_gt 0.0775
_refine_ls_wR_factor_ref 0.0813
_reflns_Friedel_coverage 0.000
_reflns_number_gt 6255
_reflns_number_total 7096
_reflns_threshold_expression 'I > 2\s(I)'
_cod_data_source_file c9qm00088g2.cif
_cod_data_source_block 333_a_sq
_cod_original_sg_symbol_H-M 'P 21/c'
_cod_database_code 1554634
_shelx_shelxl_version_number 2016/6
_shelx_space_group_comment
;
The symmetry employed for this shelxl refinement is uniquely defined
by the following loop, which should always be used as a source of
symmetry information in preference to the above space-group names.
They are only intended as comments.
;
_shelx_estimated_absorpt_t_min 0.488
_shelx_estimated_absorpt_t_max 0.557

loop_
_space_group_symop_operation_xyz
'x, y, z'
'-x, y+1/2, -z+1/2'
'-x, -y, -z'
'x, -y-1/2, z-1/2'

loop_
_atom_site_label
_atom_site_type_symbol
_atom_site_fract_x
_atom_site_fract_y
_atom_site_fract_z
_atom_site_U_iso_or_equiv
_atom_site_adp_type
_atom_site_occupancy
_atom_site_site_symmetry_order
_atom_site_calc_flag
_atom_site_refinement_flags_posn
_atom_site_refinement_flags_adp
_atom_site_refinement_flags_occupancy
_atom_site_disorder_assembly
_atom_site_disorder_group
C1 C 0.6068(4) 0.2200(6) 0.6046(4) 0.078(2) Uani 1 1 d . . . . .
C2 C 0.5125(3) 0.2063(4) 0.5786(3) 0.0558(14) Uani 1 1 d . . . . .
C3 C 0.4870(4) 0.1408(5) 0.5250(3) 0.0605(15) Uani 1 1 d . . . . .
H3 H 0.528613 0.104525 0.505218 0.073 Uiso 1 1 calc R U . . .
C4 C 0.4007(3) 0.1300(4) 0.5015(3) 0.0542(13) Uani 1 1 d . . . . .
H4 H 0.383964 0.085573 0.466189 0.065 Uiso 1 1 calc R U . . .
C5 C 0.3377(3) 0.1854(3) 0.5303(2) 0.0409(11) Uani 1 1 d . . . . .
C6 C 0.3616(3) 0.2477(3) 0.5861(2) 0.0364(10) Uani 1 1 d . . . . .
C7 C 0.2430(3) 0.1764(3) 0.5105(2) 0.0386(10) Uani 1 1 d . . . . .
C8 C 0.1981(3) 0.1302(4) 0.4518(2) 0.0434(11) Uani 1 1 d . . . . .
C9 C 0.2382(4) 0.1070(4) 0.3956(3) 0.0574(14) Uani 1 1 d . . . . .
H9 H 0.297041 0.120774 0.395734 0.069 Uiso 1 1 calc R U . . .
C10 C 0.1911(4) 0.0646(5) 0.3410(3) 0.0667(16) Uani 1 1 d . . . . .
H10 H 0.218397 0.050099 0.304468 0.080 Uiso 1 1 calc R U . . .
C11 C 0.1023(5) 0.0429(5) 0.3395(3) 0.0691(17) Uani 1 1 d . . . . .
H11 H 0.071316 0.012526 0.302473 0.083 Uiso 1 1 calc R U . . .
C12 C 0.0619(4) 0.0662(4) 0.3921(3) 0.0598(14) Uani 1 1 d . . . . .
H12 H 0.002992 0.051531 0.390979 0.072 Uiso 1 1 calc R U . . .
C13 C 0.1078(3) 0.1122(4) 0.4485(2) 0.0477(12) Uani 1 1 d . . . . .
C14 C 0.0655(3) 0.1478(4) 0.5010(3) 0.0530(13) Uani 1 1 d . . . . .
H14 H 0.006968 0.132735 0.501676 0.064 Uiso 1 1 calc R U . . .
C15 C 0.1094(3) 0.2032(4) 0.5497(2) 0.0460(12) Uani 1 1 d . . . . .
H15 H 0.078980 0.231650 0.581507 0.055 Uiso 1 1 calc R U . . .
C16 C 0.3712(4) 0.4809(4) 0.7006(3) 0.0523(13) Uani 1 1 d . . . . .
H16 H 0.344823 0.525093 0.667816 0.063 Uiso 1 1 calc R U . . .
C17 C 0.4361(4) 0.5191(4) 0.7449(3) 0.0627(15) Uani 1 1 d . . . . .
H17 H 0.450704 0.590028 0.743813 0.075 Uiso 1 1 calc R U . . .
C18 C 0.4814(3) 0.4533(4) 0.7924(3) 0.0515(12) Uani 1 1 d . . . . .
C19 C 0.5576(4) 0.4863(5) 0.8334(3) 0.0695(17) Uani 1 1 d . . . . .
H19 H 0.575662 0.555992 0.831875 0.083 Uiso 1 1 calc R U . . .
C20 C 0.6036(4) 0.4189(6) 0.8741(3) 0.0760(19) Uani 1 1 d . . . . .
H20 H 0.652479 0.442555 0.901078 0.091 Uiso 1 1 calc R U . . .
C21 C 0.5787(4) 0.3127(5) 0.8765(3) 0.0673(17) Uani 1 1 d . . . . .
H21 H 0.611956 0.265719 0.903971 0.081 Uiso 1 1 calc R U . . .
C22 C 0.5052(3) 0.2788(4) 0.8380(2) 0.0502(12) Uani 1 1 d . . . . .
H22 H 0.489310 0.208322 0.839680 0.060 Uiso 1 1 calc R U . . .
C23 C 0.4528(3) 0.3477(4) 0.7960(2) 0.0407(10) Uani 1 1 d . . . . .
C24 C 0.3776(3) 0.3158(3) 0.7529(2) 0.0368(10) Uani 1 1 d . . . . .
C25 C 0.3320(3) 0.2145(3) 0.7533(2) 0.0351(9) Uani 1 1 d . . . . .
C26 C 0.3365(3) 0.1462(4) 0.8067(2) 0.0445(11) Uani 1 1 d . . . . .
H26 H 0.370136 0.164527 0.845803 0.053 Uiso 1 1 calc R U . . .
C27 C 0.2920(3) 0.0518(4) 0.8024(2) 0.0481(12) Uani 1 1 d . . . . .
H27 H 0.296461 0.006022 0.837933 0.058 Uiso 1 1 calc R U . . .
C28 C 0.2403(3) 0.0263(4) 0.7441(2) 0.0437(11) Uani 1 1 d . . . . .
C29 C 0.2309(3) 0.0963(3) 0.6918(2) 0.0379(10) Uani 1 1 d . . . . .
H29 H 0.194665 0.078617 0.653763 0.045 Uiso 1 1 calc R U . . .
C30 C 0.2748(3) 0.1927(3) 0.6952(2) 0.0316(9) Uani 1 1 d . . . . .
C31 C 0.0766(4) 0.6503(4) 0.6967(3) 0.0612(15) Uani 1 1 d . . . . .
H31 H 0.135354 0.646461 0.712923 0.073 Uiso 1 1 calc R U . . .
C32 C 0.0167(7) 0.6870(5) 0.7359(4) 0.088(3) Uani 1 1 d . . . . .
H32 H 0.035105 0.708378 0.778671 0.106 Uiso 1 1 calc R U . . .
C33 C -0.0698(7) 0.6915(5) 0.7112(6) 0.103(3) Uani 1 1 d . . . . .
H33 H -0.109962 0.714607 0.737755 0.124 Uiso 1 1 calc R U . . .
C34 C -0.0972(5) 0.6628(5) 0.6487(5) 0.092(3) Uani 1 1 d . . . . .
H34 H -0.155933 0.667290 0.632538 0.110 Uiso 1 1 calc R U . . .
C35 C -0.0388(4) 0.6267(4) 0.6085(3) 0.0606(14) Uani 1 1 d . . . . .
H35 H -0.057714 0.607487 0.565450 0.073 Uiso 1 1 calc R U . . .
C36 C 0.0478(3) 0.6199(3) 0.6335(2) 0.0413(11) Uani 1 1 d . . . . .
C37 C 0.1679(4) 0.7493(5) 0.5533(3) 0.0600(14) Uani 1 1 d . . . . .
H37 H 0.188700 0.766368 0.596392 0.072 Uiso 1 1 calc R U . . .
C38 C 0.1804(4) 0.8170(5) 0.5027(4) 0.081(2) Uani 1 1 d . . . . .
H38 H 0.209073 0.880567 0.511983 0.097 Uiso 1 1 calc R U . . .
C39 C 0.1510(4) 0.7914(6) 0.4390(4) 0.082(2) Uani 1 1 d . . . . .
H39 H 0.162257 0.835724 0.405175 0.098 Uiso 1 1 calc R U . . .
C40 C 0.1049(5) 0.7001(6) 0.4253(3) 0.075(2) Uani 1 1 d . . . . .
H40 H 0.082520 0.683817 0.382407 0.090 Uiso 1 1 calc R U . . .
C41 C 0.0919(4) 0.6326(5) 0.4755(3) 0.0600(14) Uani 1 1 d . . . . .
H41 H 0.060989 0.570402 0.466296 0.072 Uiso 1 1 calc R U . . .
C42 C 0.1242(3) 0.6567(4) 0.5387(2) 0.0411(11) Uani 1 1 d . . . . .
C43 C 0.1542(3) 0.4960(3) 0.6013(2) 0.0391(10) Uani 1 1 d . . . . .
C44 C 0.1932(4) -0.0755(4) 0.7385(3) 0.0607(15) Uani 1 1 d . . . . .
F1 F 0.6497(6) 0.1284(8) 0.6121(8) 0.059(3) Uani 0.401(16) 1 d . U P A 1
F2 F 0.6220(7) 0.2736(13) 0.6596(7) 0.077(4) Uani 0.401(16) 1 d . U P A 1
F3 F 0.6437(7) 0.2795(12) 0.5539(8) 0.080(4) Uani 0.401(16) 1 d . U P A 1
F5 F 0.1206(5) -0.0737(6) 0.7020(4) 0.088(3) Uani 0.538(8) 1 d . U P B 1
F6 F 0.1798(5) -0.1156(6) 0.7958(4) 0.079(2) Uani 0.538(8) 1 d . U P B 1
F7 F 0.2449(5) -0.1536(6) 0.7187(4) 0.080(2) Uani 0.538(8) 1 d . U P B 1
F1A F 0.6382(16) 0.146(2) 0.6439(17) 0.108(9) Uani 0.224(11) 1 d . U P A 2
F2A F 0.6284(14) 0.3153(17) 0.6233(15) 0.089(7) Uani 0.224(11) 1 d . U P A 2
F3A F 0.6513(17) 0.210(3) 0.5519(14) 0.118(9) Uani 0.224(11) 1 d . U P A 2
F5A F 0.1124(6) -0.0653(8) 0.7622(5) 0.100(4) Uani 0.462(8) 1 d . U P B 2
F6A F 0.2240(7) -0.1497(8) 0.7727(6) 0.097(3) Uani 0.462(8) 1 d . U P B 2
F7A F 0.1587(6) -0.1019(6) 0.6771(4) 0.072(3) Uani 0.462(8) 1 d . U P B 2
F1B F 0.6205(7) 0.2227(13) 0.6724(6) 0.074(4) Uani 0.376(14) 1 d . U P A 3
F2B F 0.6469(7) 0.2991(9) 0.5854(9) 0.067(4) Uani 0.376(14) 1 d . U P A 3
F3B F 0.6527(7) 0.1361(10) 0.5826(9) 0.072(4) Uani 0.376(14) 1 d . U P A 3
Ir1 Ir 0.26310(2) 0.30826(2) 0.62821(2) 0.03319(7) Uani 1 1 d . . . . .
N1 N 0.1969(2) 0.2197(3) 0.55496(17) 0.0374(8) Uani 1 1 d . . . . .
N2 N 0.3438(2) 0.3789(3) 0.70308(18) 0.0388(8) Uani 1 1 d . . . . .
C45 C 0.4504(3) 0.2590(4) 0.6085(3) 0.0460(11) Uani 1 1 d . . . . .
H45 H 0.467773 0.302541 0.644120 0.055 Uiso 1 1 calc R U . . .
N4 N 0.1089(2) 0.5856(3) 0.59089(18) 0.0424(9) Uani 1 1 d . . . . .
S1 S 0.23603(8) 0.46358(10) 0.55650(6) 0.0480(3) Uani 1 1 d . . . . .
S2 S 0.13739(8) 0.40700(9) 0.66046(5) 0.0408(3) Uani 1 1 d . . . . .

loop_
_atom_site_aniso_label
_atom_site_aniso_U_11
_atom_site_aniso_U_22
_atom_site_aniso_U_33
_atom_site_aniso_U_23
_atom_site_aniso_U_13
_atom_site_aniso_U_12
C1 0.053(4) 0.074(4) 0.113(6) 0.008(4) 0.034(4) 0.011(3)
C2 0.042(3) 0.057(3) 0.072(4) 0.009(3) 0.020(3) 0.007(2)
C3 0.053(3) 0.068(4) 0.066(4) -0.004(3) 0.027(3) 0.021(3)
C4 0.053(3) 0.058(3) 0.054(3) -0.005(3) 0.016(2) 0.016(2)
C5 0.044(3) 0.036(2) 0.045(3) 0.006(2) 0.014(2) 0.0108(19)
C6 0.040(2) 0.032(2) 0.040(2) 0.0070(19) 0.0119(19) 0.0066(19)
C7 0.047(3) 0.037(2) 0.033(2) 0.0076(19) 0.0075(19) 0.0139(19)
C8 0.060(3) 0.038(3) 0.031(2) 0.0044(19) 0.003(2) 0.014(2)
C9 0.073(4) 0.059(3) 0.041(3) 0.002(2) 0.010(2) 0.014(3)
C10 0.100(5) 0.063(4) 0.037(3) -0.003(3) 0.008(3) 0.016(3)
C11 0.097(5) 0.059(4) 0.046(3) -0.004(3) -0.010(3) 0.003(3)
C12 0.065(3) 0.053(3) 0.056(3) 0.002(3) -0.010(3) 0.004(3)
C13 0.054(3) 0.044(3) 0.042(3) 0.005(2) -0.004(2) 0.007(2)
C14 0.042(3) 0.062(3) 0.054(3) 0.008(3) 0.001(2) 0.007(2)
C15 0.035(2) 0.058(3) 0.044(3) 0.003(2) 0.004(2) 0.014(2)
C16 0.068(3) 0.032(3) 0.060(3) 0.006(2) 0.015(3) -0.002(2)
C17 0.082(4) 0.036(3) 0.074(4) -0.003(3) 0.021(3) -0.016(3)
C18 0.058(3) 0.047(3) 0.052(3) -0.009(2) 0.016(2) -0.013(2)
C19 0.067(4) 0.060(4) 0.084(4) -0.022(3) 0.015(3) -0.028(3)
C20 0.059(4) 0.087(5) 0.080(4) -0.022(4) -0.002(3) -0.027(3)
C21 0.053(3) 0.085(5) 0.061(4) -0.010(3) -0.006(3) -0.008(3)
C22 0.050(3) 0.053(3) 0.045(3) -0.003(2) -0.001(2) -0.007(2)
C23 0.047(3) 0.038(2) 0.039(2) -0.010(2) 0.012(2) -0.008(2)
C24 0.041(2) 0.032(2) 0.039(2) -0.0023(19) 0.0086(19) 0.0009(18)
C25 0.038(2) 0.032(2) 0.034(2) 0.0005(18) 0.0025(18) 0.0010(18)
C26 0.051(3) 0.042(3) 0.037(2) 0.004(2) -0.005(2) -0.005(2)
C27 0.055(3) 0.043(3) 0.044(3) 0.015(2) -0.001(2) -0.003(2)
C28 0.046(3) 0.037(2) 0.047(3) 0.004(2) 0.003(2) -0.005(2)
C29 0.034(2) 0.037(2) 0.042(2) 0.0000(19) 0.0001(19) 0.0032(18)
C30 0.031(2) 0.030(2) 0.034(2) -0.0010(17) 0.0074(17) 0.0043(17)
C31 0.091(4) 0.045(3) 0.051(3) -0.004(3) 0.025(3) 0.002(3)
C32 0.161(8) 0.045(3) 0.072(4) -0.006(3) 0.066(5) -0.002(4)
C33 0.134(8) 0.050(4) 0.147(9) 0.021(5) 0.101(7) 0.027(4)
C34 0.067(4) 0.060(4) 0.161(9) 0.037(5) 0.060(5) 0.021(3)
C35 0.058(3) 0.045(3) 0.081(4) 0.010(3) 0.018(3) 0.010(3)
C36 0.055(3) 0.026(2) 0.047(3) 0.0046(19) 0.024(2) 0.009(2)
C37 0.056(3) 0.060(4) 0.062(3) 0.009(3) 0.001(3) -0.001(3)
C38 0.058(4) 0.070(4) 0.115(6) 0.035(4) 0.012(4) -0.011(3)
C39 0.062(4) 0.108(6) 0.081(5) 0.059(5) 0.032(4) 0.030(4)
C40 0.083(5) 0.096(5) 0.047(3) 0.023(3) 0.015(3) 0.035(4)
C41 0.080(4) 0.054(3) 0.047(3) 0.005(3) 0.009(3) 0.017(3)
C42 0.045(3) 0.039(2) 0.041(3) 0.012(2) 0.014(2) 0.020(2)
C43 0.043(2) 0.039(2) 0.036(2) 0.0048(19) 0.0073(19) 0.014(2)
C44 0.065(4) 0.051(3) 0.062(3) 0.018(3) -0.007(3) -0.010(3)
F1 0.054(3) 0.064(4) 0.058(4) 0.000(2) 0.006(2) 0.0097(18)
F2 0.073(4) 0.078(4) 0.080(4) 0.000(2) 0.007(2) -0.001(2)
F3 0.076(4) 0.083(4) 0.083(4) 0.000(2) 0.014(2) -0.004(2)
F5 0.084(3) 0.084(3) 0.094(3) 0.0046(19) 0.0027(19) -0.0089(19)
F6 0.086(3) 0.077(3) 0.077(3) 0.0059(18) 0.0189(19) -0.0175(18)
F7 0.083(3) 0.069(3) 0.088(3) -0.0067(18) 0.0148(18) -0.0049(18)
F1A 0.107(9) 0.109(9) 0.108(9) 0.000(2) 0.013(2) 0.001(2)
F2A 0.088(7) 0.089(7) 0.089(7) -0.001(2) 0.011(2) -0.001(2)
F3A 0.116(9) 0.118(9) 0.118(9) 0.000(2) 0.016(2) 0.000(2)
F5A 0.098(4) 0.098(4) 0.106(4) -0.003(2) 0.020(2) -0.0078(19)
F6A 0.096(4) 0.090(4) 0.102(4) 0.004(2) 0.006(2) -0.001(2)
F7A 0.078(3) 0.067(3) 0.070(3) -0.0044(18) 0.0088(19) -0.0127(19)
F1B 0.071(4) 0.075(4) 0.076(4) 0.003(2) 0.006(2) -0.001(2)
F2B 0.064(4) 0.070(4) 0.068(4) -0.001(2) 0.011(2) -0.0055(19)
F3B 0.067(4) 0.075(4) 0.075(4) 0.002(2) 0.011(2) 0.0052(19)
Ir1 0.03677(11) 0.03183(11) 0.03197(10) 0.00463(7) 0.00835(7) 0.01021(7)
N1 0.041(2) 0.041(2) 0.0311(19) 0.0046(16) 0.0066(16) 0.0150(16)
N2 0.044(2) 0.0299(19) 0.045(2) 0.0023(16) 0.0127(17) 0.0036(16)
C45 0.042(3) 0.041(3) 0.056(3) 0.002(2) 0.013(2) 0.006(2)
N4 0.052(2) 0.037(2) 0.041(2) 0.0090(17) 0.0134(17) 0.0172(18)
S1 0.0558(7) 0.0485(7) 0.0441(7) 0.0171(5) 0.0227(6) 0.0220(6)
S2 0.0485(6) 0.0396(6) 0.0370(6) 0.0079(5) 0.0154(5) 0.0146(5)

loop_
_atom_type_symbol
_atom_type_description
_atom_type_scat_dispersion_real
_atom_type_scat_dispersion_imag
_atom_type_scat_source
C C 0.0033 0.0016 'International Tables Vol C Tables 4.2.6.8 and 6.1.1.4'
H H 0.0000 0.0000 'International Tables Vol C Tables 4.2.6.8 and 6.1.1.4'
N N 0.0061 0.0033 'International Tables Vol C Tables 4.2.6.8 and 6.1.1.4'
F F 0.0171 0.0103 'International Tables Vol C Tables 4.2.6.8 and 6.1.1.4'
Ir Ir -1.4442 7.9887 'International Tables Vol C Tables 4.2.6.8 and 6.1.1.4'
S S 0.1246 0.1234 'International Tables Vol C Tables 4.2.6.8 and 6.1.1.4'

loop_
_geom_angle_atom_site_label_1
_geom_angle_atom_site_label_2
_geom_angle_atom_site_label_3
_geom_angle
F2A C1 F1A 115.3(18)
F2 C1 F1 108.6(10)
F2B C1 F1B 106.1(11)
F2B C1 F3B 102.1(9)
F1B C1 F3B 109.3(9)
F2A C1 F3A 100.5(18)
F1A C1 F3A 104.2(18)
F2 C1 F3 107.8(10)
F1 C1 F3 107.2(9)
F2B C1 C2 118.3(8)
F2A C1 C2 114.5(11)
F1A C1 C2 114.3(12)
F2 C1 C2 115.0(7)
F1 C1 C2 112.8(7)
F1B C1 C2 112.1(7)
F3B C1 C2 108.2(8)
F3A C1 C2 106.0(13)
F3 C1 C2 105.0(7)
C45 C2 C3 119.9(5)
C45 C2 C1 119.3(6)
C3 C2 C1 120.8(5)
C4 C3 C2 120.1(5)
C4 C3 H3 120.0
C2 C3 H3 120.0
C3 C4 C5 120.4(5)
C3 C4 H4 119.8
C5 C4 H4 119.8
C4 C5 C6 120.4(5)
C4 C5 C7 124.8(5)
C6 C5 C7 114.5(4)
C5 C6 C45 118.0(4)
C5 C6 Ir1 115.8(3)
C45 C6 Ir1 126.1(3)
N1 C7 C8 119.7(4)
N1 C7 C5 112.2(4)
C8 C7 C5 128.1(4)
C9 C8 C13 117.8(5)
C9 C8 C7 123.8(5)
C13 C8 C7 118.3(4)
C10 C9 C8 120.7(6)
C10 C9 H9 119.7
C8 C9 H9 119.7
C9 C10 C11 120.9(6)
C9 C10 H10 119.6
C11 C10 H10 119.6
C12 C11 C10 119.7(5)
C12 C11 H11 120.1
C10 C11 H11 120.1
C11 C12 C13 120.9(6)
C11 C12 H12 119.5
C13 C12 H12 119.5
C12 C13 C14 121.9(5)
C12 C13 C8 119.9(5)
C14 C13 C8 118.1(4)
C15 C14 C13 120.0(5)
C15 C14 H14 120.0
C13 C14 H14 120.0
C14 C15 N1 123.0(5)
C14 C15 H15 118.5
N1 C15 H15 118.5
C17 C16 N2 121.3(5)
C17 C16 H16 119.3
N2 C16 H16 119.3
C16 C17 C18 121.1(5)
C16 C17 H17 119.4
C18 C17 H17 119.4
C17 C18 C19 122.7(5)
C17 C18 C23 117.9(5)
C19 C18 C23 119.3(5)
C20 C19 C18 121.2(5)
C20 C19 H19 119.4
C18 C19 H19 119.4
C19 C20 C21 120.7(6)
C19 C20 H20 119.7
C21 C20 H20 119.7
C22 C21 C20 119.5(6)
C22 C21 H21 120.3
C20 C21 H21 120.3
C21 C22 C23 122.0(5)
C21 C22 H22 119.0
C23 C22 H22 119.0
C22 C23 C18 117.3(4)
C22 C23 C24 124.3(4)
C18 C23 C24 118.1(4)
N2 C24 C23 120.5(4)
N2 C24 C25 112.6(4)
C23 C24 C25 126.8(4)
C26 C25 C30 120.3(4)
C26 C25 C24 125.0(4)
C30 C25 C24 114.5(4)
C27 C26 C25 121.1(4)
C27 C26 H26 119.5
C25 C26 H26 119.5
C26 C27 C28 118.9(4)
C26 C27 H27 120.5
C28 C27 H27 120.5
C27 C28 C29 120.7(4)
C27 C28 C44 119.5(4)
C29 C28 C44 119.7(4)
C28 C29 C30 121.3(4)
C28 C29 H29 119.3
C30 C29 H29 119.3
C29 C30 C25 117.3(4)
C29 C30 Ir1 127.3(3)
C25 C30 Ir1 115.3(3)
C36 C31 C32 119.1(7)
C36 C31 H31 120.5
C32 C31 H31 120.5
C33 C32 C31 119.6(8)
C33 C32 H32 120.2
C31 C32 H32 120.2
C34 C33 C32 120.8(7)
C34 C33 H33 119.6
C32 C33 H33 119.6
C33 C34 C35 120.7(8)
C33 C34 H34 119.7
C35 C34 H34 119.7
C36 C35 C34 118.8(7)
C36 C35 H35 120.6
C34 C35 H35 120.6
C31 C36 C35 121.0(5)
C31 C36 N4 120.2(5)
C35 C36 N4 118.6(5)
C42 C37 C38 118.8(6)
C42 C37 H37 120.6
C38 C37 H37 120.6
C39 C38 C37 120.8(6)
C39 C38 H38 119.6
C37 C38 H38 119.6
C38 C39 C40 119.7(6)
C38 C39 H39 120.1
C40 C39 H39 120.1
C41 C40 C39 119.7(6)
C41 C40 H40 120.1
C39 C40 H40 120.1
C42 C41 C40 120.3(6)
C42 C41 H41 119.9
C40 C41 H41 119.9
C37 C42 C41 120.6(5)
C37 C42 N4 119.8(4)
C41 C42 N4 119.5(5)
N4 C43 S2 123.4(3)
N4 C43 S1 121.9(3)
S2 C43 S1 114.7(2)
F5 C44 F6 107.6(7)
F6A C44 F7A 115.0(8)
F5 C44 F7 110.3(7)
F6 C44 F7 98.8(6)
F6A C44 F5A 99.6(8)
F7A C44 F5A 94.9(7)
F6A C44 C28 118.0(6)
F5 C44 C28 114.9(6)
F6 C44 C28 113.5(6)
F7A C44 C28 114.9(5)
F7 C44 C28 110.6(5)
F5A C44 C28 110.2(6)
C30 Ir1 C6 90.69(16)
C30 Ir1 N1 95.58(16)
C6 Ir1 N1 78.94(16)
C30 Ir1 N2 79.14(15)
C6 Ir1 N2 93.89(16)
N1 Ir1 N2 171.12(13)
C30 Ir1 S1 171.75(12)
C6 Ir1 S1 97.25(12)
N1 Ir1 S1 88.13(10)
N2 Ir1 S1 98.05(11)
C30 Ir1 S2 100.86(12)
C6 Ir1 S2 168.30(12)
N1 Ir1 S2 97.95(10)
N2 Ir1 S2 90.10(10)
S1 Ir1 S2 71.27(4)
C7 N1 C15 119.6(4)
C7 N1 Ir1 117.6(3)
C15 N1 Ir1 122.8(3)
C24 N2 C16 119.9(4)
C24 N2 Ir1 116.6(3)
C16 N2 Ir1 123.1(3)
C2 C45 C6 121.1(5)
C2 C45 H45 119.5
C6 C45 H45 119.5
C43 N4 C36 122.1(4)
C43 N4 C42 120.9(4)
C36 N4 C42 116.8(3)
C43 S1 Ir1 87.11(15)
C43 S2 Ir1 86.77(15)

loop_
_geom_bond_atom_site_label_1
_geom_bond_atom_site_label_2
_geom_bond_distance
C1 F2B 1.271(12)
C1 F2A 1.30(2)
C1 F1A 1.29(3)
C1 F2 1.316(13)
C1 F1 1.338(12)
C1 F1B 1.386(14)
C1 F3B 1.390(13)
C1 F3A 1.37(3)
C1 F3 1.466(15)
C1 C2 1.502(9)
C2 C45 1.383(7)
C2 C3 1.398(8)
C3 C4 1.369(7)
C3 H3 0.9300
C4 C5 1.398(6)
C4 H4 0.9300
C5 C6 1.405(6)
C5 C7 1.478(7)
C6 C45 1.402(6)
C6 Ir1 2.008(4)
C7 N1 1.352(6)
C7 C8 1.438(6)
C8 C9 1.416(7)
C8 C13 1.413(7)
C9 C10 1.368(8)
C9 H9 0.9300
C10 C11 1.402(9)
C10 H10 0.9300
C11 C12 1.356(9)
C11 H11 0.9300
C12 C13 1.408(7)
C12 H12 0.9300
C13 C14 1.412(7)
C14 C15 1.337(7)
C14 H14 0.9300
C15 N1 1.363(6)
C15 H15 0.9300
C16 C17 1.357(8)
C16 N2 1.366(6)
C16 H16 0.9300
C17 C18 1.403(8)
C17 H17 0.9300
C18 C19 1.423(8)
C18 C23 1.417(7)
C19 C20 1.337(9)
C19 H19 0.9300
C20 C21 1.405(9)
C20 H20 0.9300
C21 C22 1.371(7)
C21 H21 0.9300
C22 C23 1.411(7)
C22 H22 0.9300
C23 C24 1.429(6)
C24 N2 1.352(6)
C24 C25 1.468(6)
C25 C26 1.396(6)
C25 C30 1.421(6)
C26 C27 1.379(7)
C26 H26 0.9300
C27 C28 1.393(7)
C27 H27 0.9300
C28 C29 1.390(6)
C28 C44 1.483(7)
C29 C30 1.398(6)
C29 H29 0.9300
C30 Ir1 2.006(4)
C31 C36 1.375(7)
C31 C32 1.391(9)
C31 H31 0.9300
C32 C33 1.373(13)
C32 H32 0.9300
C33 C34 1.353(12)
C33 H33 0.9300
C34 C35 1.383(9)
C34 H34 0.9300
C35 C36 1.379(7)
C35 H35 0.9300
C36 N4 1.441(6)
C37 C42 1.370(8)
C37 C38 1.385(9)
C37 H37 0.9300
C38 C39 1.371(11)
C38 H38 0.9300
C39 C40 1.371(10)
C39 H39 0.9300
C40 C41 1.377(8)
C40 H40 0.9300
C41 C42 1.369(7)
C41 H41 0.9300
C42 N4 1.447(6)
C43 N4 1.339(5)
C43 S2 1.708(5)
C43 S1 1.716(4)
C44 F6A 1.235(11)
C44 F5 1.270(9)
C44 F6 1.327(9)
C44 F7A 1.350(9)
C44 F7 1.370(9)
C44 F5A 1.410(11)
Ir1 N1 2.047(4)
Ir1 N2 2.060(4)
Ir1 S1 2.4665(12)
Ir1 S2 2.4822(11)
C45 H45 0.9300
